data_7006342
loop_
_publ_author_name
'Ismayilov, Rayyat H.'
'Wang, Wen-Zhen'
'Lee, Gene-Hsiang'
'Peng, Shie-Ming'

_publ_section_title
;
 One-, two- and three-dimensional Cu(II) complexes built via new
 oligopyrazinediamine ligands: from antiferromagnetic to ferromagnetic
 coupling.
;
_journal_issue 3
_journal_name_full 'Dalton transactions (Cambridge, England : 2003)'
_journal_page_first 478
_journal_page_last 491
_journal_paper_doi 10.1039/b507485a
_journal_year 2006
_chemical_formula_sum 'C12 H18 Cl2 Cu N8 O12'
_chemical_formula_weight 600.78
_chemical_name_systematic
;
?
;
_space_group_IT_number 33
_symmetry_cell_setting orthorhombic
_symmetry_space_group_name_Hall 'P 2c -2n'
_symmetry_space_group_name_H-M 'P n a 21'
_atom_sites_solution_hydrogens geom
_atom_sites_solution_primary direct
_atom_sites_solution_secondary difmap
_audit_creation_method SHELXL-97
_cell_angle_alpha 90.00
_cell_angle_beta 90.00
_cell_angle_gamma 90.00
_cell_formula_units_Z 4
_cell_length_a 13.7508(3)
_cell_length_b 8.0150(2)
_cell_length_c 19.3724(6)
_cell_measurement_reflns_used all
_cell_measurement_temperature 150(1)
_cell_measurement_theta_max 27.50
_cell_measurement_theta_min 2.10
_cell_volume 2135.08(10)
_computing_cell_refinement DENZO-SMN
_computing_data_collection 'NONIUS COLLECT'
_computing_data_reduction DENZO-SMN
_computing_molecular_graphics SHELXTL
_computing_publication_material SHELXTL
_computing_structure_refinement 'SHELXL-97 (Sheldrick, 1997)'
_computing_structure_solution 'SHELXS-97 (Sheldrick, 1990)'
_diffrn_ambient_temperature 150(1)
_diffrn_measured_fraction_theta_full 0.998
_diffrn_measured_fraction_theta_max 0.998
_diffrn_measurement_device_type 'NONIUS KappaCCD'
_diffrn_measurement_method '\w scans'
_diffrn_radiation_monochromator graphite
_diffrn_radiation_source 'fine-focus sealed tube'
_diffrn_radiation_type MoK\a
_diffrn_radiation_wavelength 0.71073
_diffrn_reflns_av_R_equivalents 0.0411
_diffrn_reflns_av_sigmaI/netI 0.0477
_diffrn_reflns_limit_h_max 17
_diffrn_reflns_limit_h_min -17
_diffrn_reflns_limit_k_max 10
_diffrn_reflns_limit_k_min -10
_diffrn_reflns_limit_l_max 25
_diffrn_reflns_limit_l_min -20
_diffrn_reflns_number 14029
_diffrn_reflns_theta_full 27.50
_diffrn_reflns_theta_max 27.50
_diffrn_reflns_theta_min 2.10
_exptl_absorpt_coefficient_mu 1.355
_exptl_absorpt_correction_T_max 0.824
_exptl_absorpt_correction_T_min 0.749
_exptl_absorpt_correction_type multi-scan
_exptl_crystal_colour pale-green
_exptl_crystal_density_diffrn 1.869
_exptl_crystal_density_method 'not measured'
_exptl_crystal_description block
_exptl_crystal_F_000 1220
_exptl_crystal_size_max 0.20
_exptl_crystal_size_mid 0.15
_exptl_crystal_size_min 0.15
_refine_diff_density_max 1.521
_refine_diff_density_min -0.874
_refine_diff_density_rms 0.226
_refine_ls_abs_structure_details 'Flack H D (1983), Acta Cryst. A39, 876-881'
_refine_ls_abs_structure_Flack -0.019(18)
_refine_ls_extinction_coef 0.0179(12)
_refine_ls_extinction_expression Fc^*^=kFc[1+0.001xFc^2^\l^3^/sin(2\q)]^-1/4^
_refine_ls_extinction_method SHELXL
_refine_ls_goodness_of_fit_ref 1.101
_refine_ls_hydrogen_treatment constr
_refine_ls_matrix_type full
_refine_ls_number_parameters 317
_refine_ls_number_reflns 4458
_refine_ls_number_restraints 1
_refine_ls_restrained_S_all 1.101
_refine_ls_R_factor_all 0.0741
_refine_ls_R_factor_gt 0.0511
_refine_ls_shift/su_max 0.006
_refine_ls_shift/su_mean 0.000
_refine_ls_structure_factor_coef Fsqd
_refine_ls_weighting_details 'calc w=1/[\s^2^(Fo^2^)+(0.0930P)^2^+0.0000P] where P=(Fo^2^+2Fc^2^)/3'
_refine_ls_weighting_scheme calc
_refine_ls_wR_factor_gt 0.1211
_refine_ls_wR_factor_ref 0.1458
_reflns_number_gt 3559
_reflns_number_total 4458
_reflns_threshold_expression >2sigma(I)
_cod_data_source_file b507485a.txt
_cod_data_source_block ic10121
_cod_depositor_comments
;
The following automatic conversions were performed:
'_symmetry_cell_setting' value 'Orthorhombic' changed to 'orthorhombic'
according to '/home/saulius/struct/CIF-dictionaries/cif_core.dic'
dictionary named 'cif_core.dic' version 2.4.1 from 2010-06-29.

Automatic conversion script
Id: cif_fix_enum 1527 2010-12-29 10:47:43Z saulius 
;
_cod_original_sg_symbol_H-M Pna2(1)
_cod_database_code 7006342

loop_
_symmetry_equiv_pos_as_xyz
'x, y, z'
'-x, -y, z+1/2'
'x+1/2, -y+1/2, z'
'-x+1/2, y+1/2, z+1/2'

loop_
_atom_site_label
_atom_site_type_symbol
_atom_site_fract_x
_atom_site_fract_y
_atom_site_fract_z
_atom_site_U_iso_or_equiv
_atom_site_adp_type
_atom_site_occupancy
_atom_site_symmetry_multiplicity
_atom_site_calc_flag
_atom_site_refinement_flags
_atom_site_disorder_assembly
_atom_site_disorder_group
Cu1 Cu 0.28140(3) 1.24708(8) 0.09998(4) 0.02069(19) Uani 1 1 d . . .
Cl1 Cl 0.43563(9) 2.10068(17) -0.14569(8) 0.0313(3) Uani 1 1 d . . .
Cl2 Cl 0.58954(9) 1.73558(16) 0.08659(8) 0.0291(4) Uani 1 1 d . . .
O1 O 0.2760(2) 1.4531(6) 0.1829(2) 0.0275(9) Uani 1 1 d . . .
H1A H 0.2467 1.5490 0.1708 0.041 Uiso 1 1 d . . .
H1B H 0.2747 1.4472 0.2294 0.041 Uiso 1 1 d . . .
O2 O 0.2861(3) 1.0382(6) 0.0171(2) 0.0297(10) Uani 1 1 d . . .
H2A H 0.3011 1.0434 -0.0281 0.045 Uiso 1 1 d . . .
H2B H 0.2332 0.9722 0.0209 0.045 Uiso 1 1 d . . .
O3 O 0.4718(3) 1.9604(6) -0.1061(3) 0.0428(11) Uani 1 1 d . . .
O4 O 0.4161(3) 2.0553(7) -0.2151(2) 0.0503(12) Uani 1 1 d . . .
O5 O 0.3469(3) 2.1589(6) -0.1130(2) 0.0414(10) Uani 1 1 d . . .
O6 O 0.5084(3) 2.2299(5) -0.1430(3) 0.0450(11) Uani 1 1 d . . .
O7 O 0.5424(3) 1.8862(6) 0.0667(3) 0.0484(13) Uani 1 1 d . . .
O8 O 0.6832(3) 1.7670(5) 0.1156(3) 0.0435(12) Uani 1 1 d . . .
O9 O 0.6025(3) 1.6312(6) 0.0262(2) 0.0506(12) Uani 1 1 d . . .
O10 O 0.5301(3) 1.6473(5) 0.1349(3) 0.0415(11) Uani 1 1 d . . .
O11 O 0.6934(3) 2.5575(6) -0.1719(2) 0.0492(12) Uani 1 1 d . . .
H11A H 0.6477 2.6114 -0.1470 0.074 Uiso 1 1 d . . .
H11B H 0.6962 2.4568 -0.1629 0.074 Uiso 1 1 d . . .
O12 O 0.4931(3) 2.6390(6) -0.1718(2) 0.0429(10) Uani 1 1 d . . .
H12A H 0.4959 2.7510 -0.1758 0.064 Uiso 1 1 d . . .
H12B H 0.4885 2.6051 -0.1275 0.064 Uiso 1 1 d . . .
N1 N 0.2758(3) 1.4264(6) 0.0280(2) 0.0215(10) Uani 1 1 d . . .
N2 N 0.1304(3) 1.3159(6) -0.0183(2) 0.0251(10) Uani 1 1 d . . .
H2C H 0.1111 1.2704 -0.0573 0.030 Uiso 1 1 calc R . .
N3 N 0.1339(3) 1.2398(5) 0.0994(3) 0.0185(7) Uani 1 1 d . . .
N4 N 0.1289(3) 1.1526(6) 0.2160(2) 0.0235(10) Uani 1 1 d . . .
H4A H 0.1046 1.1859 0.2557 0.028 Uiso 1 1 calc R . .
N5 N 0.2804(3) 1.0624(6) 0.1707(2) 0.0201(10) Uani 1 1 d . . .
N6 N 0.2766(3) 1.6670(7) -0.0768(2) 0.0321(12) Uani 1 1 d . . .
N7 N -0.0681(3) 1.2431(5) 0.1006(3) 0.0205(8) Uani 1 1 d . . .
N8 N 0.2891(3) 0.8225(7) 0.2748(3) 0.0306(11) Uani 1 1 d . . .
C1 C 0.3435(3) 1.5525(7) 0.0254(3) 0.0247(12) Uani 1 1 d . . .
H1C H 0.3911 1.5604 0.0608 0.030 Uiso 1 1 calc R . .
C2 C 0.3438(4) 1.6670(8) -0.0270(3) 0.0285(12) Uani 1 1 d . . .
H2D H 0.3935 1.7492 -0.0281 0.034 Uiso 1 1 calc R . .
C3 C 0.2081(4) 1.5502(9) -0.0731(3) 0.0330(14) Uani 1 1 d . . .
H3A H 0.1582 1.5484 -0.1070 0.040 Uiso 1 1 calc R . .
C4 C 0.2069(3) 1.4292(7) -0.0205(3) 0.0230(11) Uani 1 1 d . . .
C5 C 0.0830(4) 1.2707(6) 0.0417(3) 0.0213(12) Uani 1 1 d . . .
C6 C -0.0179(4) 1.2677(7) 0.0413(3) 0.0224(13) Uani 1 1 d . . .
H6A H -0.0520 1.2830 -0.0009 0.027 Uiso 1 1 calc R . .
C7 C -0.0196(4) 1.2140(8) 0.1577(3) 0.0223(12) Uani 1 1 d . . .
H7A H -0.0537 1.1984 0.1999 0.027 Uiso 1 1 calc R . .
C8 C 0.0826(4) 1.2060(7) 0.1570(3) 0.0223(11) Uani 1 1 d . . .
C9 C 0.2105(3) 1.0508(7) 0.2183(3) 0.0232(11) Uani 1 1 d . . .
C10 C 0.2165(3) 0.9305(7) 0.2708(3) 0.0253(12) Uani 1 1 d . . .
H10A H 0.1666 0.9266 0.3048 0.030 Uiso 1 1 calc R . .
C11 C 0.3566(4) 0.8320(7) 0.2252(3) 0.0290(13) Uani 1 1 d . . .
H11C H 0.4090 0.7547 0.2257 0.035 Uiso 1 1 calc R . .
C12 C 0.3532(4) 0.9482(7) 0.1739(3) 0.0284(13) Uani 1 1 d . . .
H12C H 0.4027 0.9494 0.1397 0.034 Uiso 1 1 calc R . .

loop_
_atom_site_aniso_label
_atom_site_aniso_U_11
_atom_site_aniso_U_22
_atom_site_aniso_U_33
_atom_site_aniso_U_23
_atom_site_aniso_U_13
_atom_site_aniso_U_12
Cu1 0.0132(3) 0.0246(3) 0.0242(3) 0.0016(2) 0.0015(3) -0.0002(2)
Cl1 0.0242(6) 0.0400(7) 0.0297(7) 0.0019(6) -0.0012(6) -0.0032(5)
Cl2 0.0204(5) 0.0278(6) 0.0392(9) 0.0032(6) 0.0019(5) 0.0011(5)
O1 0.027(2) 0.028(2) 0.027(2) -0.0003(18) -0.0011(15) 0.0021(16)
O2 0.026(2) 0.033(2) 0.030(2) -0.0018(19) 0.0056(16) -0.0053(17)
O3 0.039(2) 0.044(3) 0.046(3) 0.005(2) -0.0035(19) 0.0034(19)
O4 0.043(2) 0.076(4) 0.031(2) -0.006(2) 0.000(2) -0.007(2)
O5 0.032(2) 0.061(3) 0.032(2) 0.006(2) 0.0039(17) 0.007(2)
O6 0.042(2) 0.050(3) 0.043(3) 0.005(2) -0.004(2) -0.0174(19)
O7 0.036(2) 0.039(3) 0.070(3) 0.017(2) 0.015(2) 0.012(2)
O8 0.0263(19) 0.042(2) 0.062(4) 0.000(2) -0.010(2) -0.0042(18)
O9 0.041(2) 0.061(3) 0.050(3) -0.015(2) -0.004(2) 0.015(2)
O10 0.034(2) 0.037(2) 0.054(3) 0.011(2) 0.0063(18) -0.0062(19)
O11 0.040(2) 0.065(3) 0.043(3) 0.001(2) -0.0009(19) 0.025(2)
O12 0.035(2) 0.056(3) 0.038(2) -0.005(2) -0.0091(18) 0.011(2)
N1 0.016(2) 0.023(3) 0.026(3) -0.003(2) 0.0008(16) 0.0020(17)
N2 0.022(2) 0.038(3) 0.015(2) -0.0021(19) 0.0005(17) -0.005(2)
N3 0.0165(16) 0.0222(19) 0.0168(18) -0.0011(15) 0.001(2) -0.0025(16)
N4 0.0168(19) 0.033(3) 0.021(2) 0.000(2) 0.0029(16) 0.0054(18)
N5 0.012(2) 0.023(3) 0.025(3) -0.001(2) 0.0032(15) -0.0003(17)
N6 0.027(2) 0.040(3) 0.029(3) 0.007(2) 0.0010(18) -0.002(2)
N7 0.0162(16) 0.0177(17) 0.028(2) -0.0012(16) 0.003(2) 0.0018(16)
N8 0.025(2) 0.033(3) 0.034(3) 0.003(2) -0.002(2) -0.001(2)
C1 0.012(2) 0.033(3) 0.030(3) -0.004(2) 0.001(2) -0.003(2)
C2 0.023(3) 0.032(3) 0.030(3) 0.000(3) 0.005(2) -0.003(2)
C3 0.021(3) 0.045(4) 0.032(4) 0.000(3) 0.003(2) 0.002(2)
C4 0.019(2) 0.029(3) 0.021(3) 0.002(2) 0.0049(19) 0.000(2)
C5 0.016(3) 0.021(3) 0.027(3) -0.005(2) 0.003(2) 0.000(2)
C6 0.017(3) 0.027(3) 0.023(3) 0.004(2) -0.001(2) -0.001(2)
C7 0.018(3) 0.026(3) 0.023(3) -0.001(3) 0.001(2) 0.001(2)
C8 0.018(3) 0.023(3) 0.025(3) -0.003(2) 0.000(2) -0.002(2)
C9 0.017(2) 0.028(3) 0.025(3) -0.005(2) -0.0006(19) 0.001(2)
C10 0.020(3) 0.032(3) 0.024(3) 0.003(2) 0.003(2) 0.000(2)
C11 0.026(3) 0.026(3) 0.035(3) 0.002(3) 0.003(2) 0.000(2)
C12 0.022(3) 0.025(3) 0.038(3) -0.003(3) 0.003(2) -0.001(2)

loop_
_atom_type_symbol
_atom_type_description
_atom_type_scat_dispersion_real
_atom_type_scat_dispersion_imag
_atom_type_scat_source
C C 0.0033 0.0016 'International Tables Vol C Tables 4.2.6.8 and 6.1.1.4'
H H 0.0000 0.0000 'International Tables Vol C Tables 4.2.6.8 and 6.1.1.4'
N N 0.0061 0.0033 'International Tables Vol C Tables 4.2.6.8 and 6.1.1.4'
O O 0.0106 0.0060 'International Tables Vol C Tables 4.2.6.8 and 6.1.1.4'
Cl Cl 0.1484 0.1585 'International Tables Vol C Tables 4.2.6.8 and 6.1.1.4'
Cu Cu 0.3201 1.2651 'International Tables Vol C Tables 4.2.6.8 and 6.1.1.4'

loop_
_geom_angle_atom_site_label_1
_geom_angle_atom_site_label_2
_geom_angle_atom_site_label_3
_geom_angle
_geom_angle_site_symmetry_1
_geom_angle_site_symmetry_3
_geom_angle_publ_flag
N1 Cu1 N5 177.05(16) . . ?
N1 Cu1 N3 88.76(18) . . ?
N5 Cu1 N3 88.60(17) . . ?
N1 Cu1 N7 90.89(18) . 3_575 ?
N5 Cu1 N7 91.76(17) . 3_575 ?
N3 Cu1 N7 179.47(17) . 3_575 ?
N1 Cu1 O1 88.29(15) . . ?
N5 Cu1 O1 93.0(2) . . ?
N3 Cu1 O1 89.57(16) . . ?
N7 Cu1 O1 90.02(16) 3_575 . ?
N1 Cu1 O2 92.1(2) . . ?
N5 Cu1 O2 86.57(15) . . ?
N3 Cu1 O2 90.20(16) . . ?
N7 Cu1 O2 90.22(16) 3_575 . ?
O1 Cu1 O2 179.52(18) . . ?
O4 Cl1 O6 110.5(3) . . ?
O4 Cl1 O3 111.6(3) . . ?
O6 Cl1 O3 107.5(3) . . ?
O4 Cl1 O5 109.7(3) . . ?
O6 Cl1 O5 109.7(3) . . ?
O3 Cl1 O5 107.9(3) . . ?
O7 Cl2 O8 111.6(3) . . ?
O7 Cl2 O10 109.7(3) . . ?
O8 Cl2 O10 110.2(3) . . ?
O7 Cl2 O9 109.1(3) . . ?
O8 Cl2 O9 108.0(3) . . ?
O10 Cl2 O9 108.3(3) . . ?
C4 N1 C1 116.2(5) . . ?
C4 N1 Cu1 122.0(4) . . ?
C1 N1 Cu1 121.8(4) . . ?
C5 N2 C4 123.6(5) . . ?
C5 N3 C8 117.0(4) . . ?
C5 N3 Cu1 121.3(4) . . ?
C8 N3 Cu1 121.7(4) . . ?
C8 N4 C9 125.7(5) . . ?
C9 N5 C12 116.9(5) . . ?
C9 N5 Cu1 121.7(4) . . ?
C12 N5 Cu1 121.4(3) . . ?
C3 N6 C2 116.7(5) . . ?
C7 N7 C6 118.7(4) . . ?
C7 N7 Cu1 121.4(4) . 3_475 ?
C6 N7 Cu1 119.9(4) . 3_475 ?
C10 N8 C11 116.4(5) . . ?
C2 C1 N1 121.5(5) . . ?
N6 C2 C1 122.3(5) . . ?
N6 C3 C4 122.2(5) . . ?
N1 C4 N2 120.3(5) . . ?
N1 C4 C3 120.9(5) . . ?
N2 C4 C3 118.8(5) . . ?
N3 C5 N2 120.3(5) . . ?
N3 C5 C6 121.5(5) . . ?
N2 C5 C6 118.1(5) . . ?
N7 C6 C5 120.5(5) . . ?
N7 C7 C8 120.5(5) . . ?
N3 C8 N4 120.5(4) . . ?
N3 C8 C7 121.6(5) . . ?
N4 C8 C7 117.9(5) . . ?
N5 C9 N4 121.2(5) . . ?
N5 C9 C10 120.4(5) . . ?
N4 C9 C10 118.3(5) . . ?
N8 C10 C9 122.4(5) . . ?
N8 C11 C12 122.6(5) . . ?
N5 C12 C11 121.3(5) . . ?

loop_
_geom_bond_atom_site_label_1
_geom_bond_atom_site_label_2
_geom_bond_distance
_geom_bond_site_symmetry_2
_geom_bond_publ_flag
Cu1 N1 2.004(5) . ?
Cu1 N5 2.017(5) . ?
Cu1 N3 2.029(4) . ?
Cu1 N7 2.070(4) 3_575 ?
Cu1 O1 2.305(4) . ?
Cu1 O2 2.320(4) . ?
Cl1 O4 1.418(5) . ?
Cl1 O6 1.441(5) . ?
Cl1 O3 1.449(5) . ?
Cl1 O5 1.451(4) . ?
Cl2 O7 1.424(5) . ?
Cl2 O8 1.427(4) . ?
Cl2 O10 1.430(4) . ?
Cl2 O9 1.450(5) . ?
N1 C4 1.334(7) . ?
N1 C1 1.375(7) . ?
N2 C5 1.381(7) . ?
N2 C4 1.391(7) . ?
N3 C5 1.342(7) . ?
N3 C8 1.347(7) . ?
N4 C8 1.378(7) . ?
N4 C9 1.388(7) . ?
N5 C9 1.336(7) . ?
N5 C12 1.358(7) . ?
N6 C3 1.331(8) . ?
N6 C2 1.335(7) . ?
N7 C7 1.313(8) . ?
N7 C6 1.356(8) . ?
N7 Cu1 2.070(4) 3_475 ?
N8 C10 1.324(7) . ?
N8 C11 1.339(7) . ?
C1 C2 1.369(8) . ?
C3 C4 1.406(8) . ?
C5 C6 1.388(9) . ?
C7 C8 1.406(8) . ?
C9 C10 1.404(8) . ?
C11 C12 1.363(8) . ?
